data_4300822
loop_
_publ_author_name
'Daniel L. Reger'
'James R. Gardinier'
'Mark D. Smith'
'Ahmed M. Shahin'
'Gary J. Long'
'Leila Rebbouh'
'Fernande Grandjean'

_publ_contact_author_address
;

Department of Chemistry and Biochemistry

University of South Carolina

Columbia, South Carolina 29208

USA

;
_publ_contact_author_email reger@mail.chem.sc.edu
_publ_contact_author_fax '1 803 777 9521'
_publ_contact_author_name 'Professor Daniel L. Reger'
_publ_contact_author_phone '1 803 777 2587'
_publ_section_title
;

Polymorphism in Fe[(p-IC6H4)B(3-Mepz)3]2 (pz = Pyrazolyl): Impact of

Supramolecular Structure on an Iron(II) Electronic Spin-State Crossover

;
_journal_name_full 'Inorganic Chemistry'
_journal_page_first 1852
_journal_page_last 1866
_journal_paper_doi 10.1021/ic048406q
_journal_volume 44
_journal_year 2005
_chemical_formula_sum 'C36 H38 B2 Fe I2 N12'
_chemical_formula_weight 970.05
_chemical_name_systematic
; 

 ? 

;
_space_group_IT_number 14
_symmetry_cell_setting monoclinic
_symmetry_space_group_name_Hall '-P 2ybc'
_symmetry_space_group_name_H-M 'P 1 21/c 1'
_atom_sites_solution_hydrogens geom
_atom_sites_solution_primary direct
_atom_sites_solution_secondary difmap
_audit_creation_method SHELXL-97
_cell_angle_alpha 90.00
_cell_angle_beta 102.0760(10)
_cell_angle_gamma 90.00
_cell_formula_units_Z 2
_cell_length_a 10.7587(5)
_cell_length_b 15.7861(8)
_cell_length_c 11.6703(6)
_cell_measurement_temperature 200(1)
_cell_volume 1938.20(17)
_computing_structure_refinement 'SHELXL-97 (Sheldrick, 1997)'
_computing_structure_solution 'SHELXS-97 (Sheldrick, 1990)'
_diffrn_ambient_temperature 200(1)
_diffrn_measured_fraction_theta_full 0.999
_diffrn_measured_fraction_theta_max 0.999
_diffrn_radiation_monochromator graphite
_diffrn_radiation_source 'fine-focus sealed tube'
_diffrn_radiation_type MoK\a
_diffrn_radiation_wavelength 0.71073
_diffrn_reflns_av_R_equivalents 0.0324
_diffrn_reflns_av_sigmaI/netI 0.0313
_diffrn_reflns_limit_h_max 13
_diffrn_reflns_limit_h_min -13
_diffrn_reflns_limit_k_max 17
_diffrn_reflns_limit_k_min -19
_diffrn_reflns_limit_l_max 14
_diffrn_reflns_limit_l_min -14
_diffrn_reflns_number 14812
_diffrn_reflns_theta_full 26.39
_diffrn_reflns_theta_max 26.39
_diffrn_reflns_theta_min 1.94
_exptl_absorpt_coefficient_mu 2.026
_exptl_absorpt_correction_T_max 0.8231
_exptl_absorpt_correction_T_min 0.7118
_exptl_crystal_colour purple
_exptl_crystal_density_diffrn 1.662
_exptl_crystal_density_method 'not measured'
_exptl_crystal_description block
_exptl_crystal_F_000 960
_exptl_crystal_size_max 0.18
_exptl_crystal_size_mid 0.14
_exptl_crystal_size_min 0.10
_refine_diff_density_max 0.549
_refine_diff_density_min -0.271
_refine_diff_density_rms 0.065
_refine_ls_extinction_method none
_refine_ls_goodness_of_fit_ref 1.053
_refine_ls_hydrogen_treatment mixed
_refine_ls_matrix_type full
_refine_ls_number_parameters 273
_refine_ls_number_reflns 3978
_refine_ls_number_restraints 0
_refine_ls_restrained_S_all 1.053
_refine_ls_R_factor_all 0.0423
_refine_ls_R_factor_gt 0.0355
_refine_ls_shift/su_max 0.002
_refine_ls_shift/su_mean 0.000
_refine_ls_structure_factor_coef Fsqd
_refine_ls_weighting_details 'calc w=1/[\s^2^(Fo^2^)+(0.0396P)^2^+0.9822P] where P=(Fo^2^+2Fc^2^)/3'
_refine_ls_weighting_scheme calc
_refine_ls_wR_factor_gt 0.0831
_refine_ls_wR_factor_ref 0.0866
_reflns_number_gt 3455
_reflns_number_total 3978
_reflns_threshold_expression >2sigma(I)
_cod_data_source_file ic048406qsi20041223_112656_4.cif
_cod_data_source_block form2_200K
_cod_depositor_comments
;
The following automatic conversions were performed:
'_symmetry_cell_setting' value 'Monoclinic' changed to 'monoclinic'
according to '/home/saulius/struct/CIF-dictionaries/cif_core.dic'
dictionary named 'cif_core.dic' version 2.4.1 from 2010-06-29.

Automatic conversion script
Id: cif_fix_enum 1527 2010-12-29 10:47:43Z saulius 
;
_cod_original_sg_symbol_H-M 'P 21/c'
_cod_database_code 4300822

loop_
_symmetry_equiv_pos_as_xyz
'x, y, z'
'-x, y+1/2, -z+1/2'
'-x, -y, -z'
'x, -y-1/2, z-1/2'

loop_
_atom_site_label
_atom_site_type_symbol
_atom_site_fract_x
_atom_site_fract_y
_atom_site_fract_z
_atom_site_U_iso_or_equiv
_atom_site_adp_type
_atom_site_occupancy
_atom_site_symmetry_multiplicity
_atom_site_calc_flag
_atom_site_refinement_flags
_atom_site_disorder_assembly
_atom_site_disorder_group
Fe1 Fe 0.5000 0.5000 0.0000 0.02344(12) Uani 1 2 d S . .
I1 I -0.1262(2) 0.08344(14) 0.10416(19) 0.0574(3) Uani 0.50 1 d P . .
I2 I -0.1158(2) 0.06931(16) 0.0765(2) 0.0918(7) Uani 0.50 1 d P . .
B1 B 0.2828(3) 0.37242(18) 0.0324(2) 0.0286(6) Uani 1 1 d . . .
C1 C 0.1820(2) 0.29958(16) 0.0457(2) 0.0316(5) Uani 1 1 d . . .
C2 C 0.0765(3) 0.27972(19) -0.0432(2) 0.0422(7) Uani 1 1 d . . .
H2 H 0.0616 0.3122 -0.1133 0.064(10) Uiso 1 1 calc R . .
C3 C -0.0062(3) 0.2149(2) -0.0326(3) 0.0507(8) Uani 1 1 d . . .
H3 H -0.0774 0.2041 -0.0942 0.051(9) Uiso 1 1 calc R . .
C4 C 0.0146(3) 0.16606(19) 0.0671(3) 0.0452(7) Uani 1 1 d . . .
C5 C 0.1216(3) 0.17874(19) 0.1529(2) 0.0407(6) Uani 1 1 d . . .
H5 H 0.1395 0.1426 0.2195 0.042(8) Uiso 1 1 calc R . .
C6 C 0.2030(2) 0.24467(17) 0.1415(2) 0.0350(6) Uani 1 1 d . . .
H6 H 0.2765 0.2529 0.2016 0.034(7) Uiso 1 1 calc R . .
C11 C 0.4020(3) 0.24766(17) -0.0459(2) 0.0359(6) Uani 1 1 d . . .
H11 H 0.3442 0.2038 -0.0373 0.044(8) Uiso 1 1 calc R . .
C12 C 0.5101(3) 0.23747(18) -0.0880(2) 0.0416(6) Uani 1 1 d . . .
H12 H 0.5417 0.1864 -0.1141 0.050(9) Uiso 1 1 calc R . .
C13 C 0.5643(3) 0.31799(17) -0.0846(2) 0.0366(6) Uani 1 1 d . . .
C14 C 0.6848(3) 0.3427(2) -0.1213(3) 0.0480(7) Uani 1 1 d . . .
H14A H 0.7566 0.3125 -0.0729 0.086(13) Uiso 1 1 calc R . .
H14B H 0.6979 0.4039 -0.1112 0.057(9) Uiso 1 1 calc R . .
H14C H 0.6786 0.3278 -0.2039 0.076(12) Uiso 1 1 calc R . .
C21 C 0.3056(3) 0.41828(17) 0.2543(2) 0.0356(6) Uani 1 1 d . . .
H21 H 0.2335 0.3900 0.2712 0.042(8) Uiso 1 1 calc R . .
C22 C 0.3869(3) 0.46877(18) 0.3300(2) 0.0402(6) Uani 1 1 d . . .
H22 H 0.3837 0.4819 0.4087 0.043(8) Uiso 1 1 calc R . .
C23 C 0.4757(3) 0.49713(17) 0.2675(2) 0.0377(6) Uani 1 1 d . . .
C24 C 0.5867(3) 0.5544(2) 0.3109(3) 0.0519(8) Uani 1 1 d . . .
H24A H 0.6200 0.5754 0.2442 0.089(14) Uiso 1 1 calc R . .
H24B H 0.6534 0.5228 0.3640 0.106(16) Uiso 1 1 calc R . .
H24C H 0.5593 0.6023 0.3529 0.108(16) Uiso 1 1 calc R . .
C31 C 0.1061(3) 0.4744(2) -0.0864(3) 0.0474(7) Uani 1 1 d . . .
H31 H 0.0322 0.4459 -0.0741 0.053(9) Uiso 1 1 calc R . .
C32 C 0.1070(3) 0.5487(2) -0.1446(3) 0.0588(9) Uani 1 1 d . . .
H32 H 0.0354 0.5815 -0.1807 0.077(12) Uiso 1 1 calc R . .
C33 C 0.2335(3) 0.56705(18) -0.1405(2) 0.0442(7) Uani 1 1 d . . .
C34 C 0.2865(3) 0.6418(2) -0.1939(3) 0.0571(9) Uani 1 1 d . . .
H34A H 0.2725 0.6342 -0.2789 0.104(15) Uiso 1 1 calc R . .
H34B H 0.3779 0.6463 -0.1611 0.078(12) Uiso 1 1 calc R . .
H34C H 0.2438 0.6936 -0.1763 0.090(13) Uiso 1 1 calc R . .
N11 N 0.49152(18) 0.37380(13) -0.04202(17) 0.0297(4) Uani 1 1 d . . .
N12 N 0.39016(18) 0.32963(13) -0.01831(16) 0.0277(4) Uani 1 1 d . . .
N21 N 0.44808(19) 0.46587(14) 0.15831(17) 0.0333(5) Uani 1 1 d . . .
N22 N 0.34395(19) 0.41497(13) 0.15196(16) 0.0295(4) Uani 1 1 d . . .
N31 N 0.3068(2) 0.50635(13) -0.08059(17) 0.0335(5) Uani 1 1 d . . .
N32 N 0.22622(19) 0.44760(14) -0.04904(17) 0.0307(4) Uani 1 1 d . . .

loop_
_atom_site_aniso_label
_atom_site_aniso_U_11
_atom_site_aniso_U_22
_atom_site_aniso_U_33
_atom_site_aniso_U_23
_atom_site_aniso_U_13
_atom_site_aniso_U_12
Fe1 0.0250(2) 0.0227(2) 0.0226(2) -0.00027(18) 0.00515(17) 0.00036(17)
I1 0.0410(3) 0.0548(4) 0.0774(7) 0.0138(4) 0.0148(4) -0.0133(3)
I2 0.0666(10) 0.0985(14) 0.1020(13) 0.0308(8) -0.0013(7) -0.0472(8)
B1 0.0289(14) 0.0337(15) 0.0224(12) -0.0006(11) 0.0038(10) 0.0026(11)
C1 0.0301(13) 0.0364(14) 0.0287(12) -0.0005(10) 0.0072(10) -0.0013(10)
C2 0.0429(16) 0.0477(17) 0.0322(13) 0.0069(12) -0.0008(11) -0.0092(12)
C3 0.0408(16) 0.0526(19) 0.0504(17) 0.0069(14) -0.0092(13) -0.0109(13)
C4 0.0341(14) 0.0446(17) 0.0572(18) 0.0060(14) 0.0107(12) -0.0110(12)
C5 0.0404(15) 0.0453(17) 0.0377(14) 0.0106(12) 0.0113(11) -0.0009(12)
C6 0.0321(13) 0.0420(16) 0.0300(12) 0.0005(11) 0.0041(10) 0.0002(11)
C11 0.0414(15) 0.0292(14) 0.0374(13) -0.0048(11) 0.0087(11) -0.0011(11)
C12 0.0473(16) 0.0337(15) 0.0462(15) -0.0063(12) 0.0153(12) 0.0069(12)
C13 0.0372(14) 0.0371(15) 0.0367(13) -0.0014(11) 0.0109(11) 0.0075(11)
C14 0.0452(17) 0.0415(17) 0.0642(19) -0.0040(14) 0.0270(15) 0.0083(13)
C21 0.0440(16) 0.0377(15) 0.0268(12) 0.0024(10) 0.0113(11) 0.0080(11)
C22 0.0564(17) 0.0398(16) 0.0235(12) -0.0031(11) 0.0059(11) 0.0120(13)
C23 0.0426(15) 0.0378(15) 0.0289(12) -0.0068(11) -0.0016(11) 0.0053(11)
C24 0.0516(18) 0.062(2) 0.0375(15) -0.0191(15) -0.0015(14) -0.0078(15)
C31 0.0306(15) 0.0486(19) 0.0575(18) -0.0066(14) -0.0037(13) 0.0048(12)
C32 0.0492(19) 0.0462(19) 0.068(2) 0.0013(16) -0.0182(15) 0.0159(14)
C33 0.0543(18) 0.0388(16) 0.0348(14) 0.0032(12) -0.0013(12) 0.0122(13)
C34 0.073(2) 0.0434(19) 0.0495(18) 0.0198(14) 0.0010(16) 0.0134(16)
N11 0.0282(10) 0.0296(11) 0.0325(10) 0.0002(9) 0.0092(8) 0.0020(8)
N12 0.0313(10) 0.0263(11) 0.0254(9) -0.0008(8) 0.0055(8) 0.0000(8)
N21 0.0287(11) 0.0398(12) 0.0306(10) -0.0087(9) 0.0047(8) -0.0014(9)
N22 0.0298(11) 0.0340(12) 0.0247(10) -0.0021(8) 0.0060(8) 0.0036(8)
N31 0.0389(12) 0.0326(12) 0.0297(10) 0.0055(9) 0.0087(9) 0.0059(9)
N32 0.0281(11) 0.0358(12) 0.0275(10) -0.0009(9) 0.0040(8) 0.0034(8)

loop_
_atom_type_symbol
_atom_type_description
_atom_type_scat_dispersion_real
_atom_type_scat_dispersion_imag
_atom_type_scat_source
C C 0.0033 0.0016 'International Tables Vol C Tables 4.2.6.8 and 6.1.1.4'
H H 0.0000 0.0000 'International Tables Vol C Tables 4.2.6.8 and 6.1.1.4'
B B 0.0013 0.0007 'International Tables Vol C Tables 4.2.6.8 and 6.1.1.4'
N N 0.0061 0.0033 'International Tables Vol C Tables 4.2.6.8 and 6.1.1.4'
Fe Fe 0.3463 0.8444 'International Tables Vol C Tables 4.2.6.8 and 6.1.1.4'
I I -0.4742 1.8119 'International Tables Vol C Tables 4.2.6.8 and 6.1.1.4'

loop_
_geom_angle_atom_site_label_1
_geom_angle_atom_site_label_2
_geom_angle_atom_site_label_3
_geom_angle
_geom_angle_site_symmetry_1
_geom_angle_site_symmetry_3
_geom_angle_publ_flag
N11 Fe1 N11 180.00(11) . 3_665 ?
N11 Fe1 N31 87.07(8) . . ?
N11 Fe1 N31 92.93(8) 3_665 . ?
N11 Fe1 N31 92.93(8) . 3_665 ?
N11 Fe1 N31 87.07(8) 3_665 3_665 ?
N31 Fe1 N31 180.00(11) . 3_665 ?
N11 Fe1 N21 92.60(8) . 3_665 ?
N11 Fe1 N21 87.40(8) 3_665 3_665 ?
N31 Fe1 N21 90.82(8) . 3_665 ?
N31 Fe1 N21 89.18(8) 3_665 3_665 ?
N11 Fe1 N21 87.40(8) . . ?
N11 Fe1 N21 92.60(8) 3_665 . ?
N31 Fe1 N21 89.18(8) . . ?
N31 Fe1 N21 90.82(8) 3_665 . ?
N21 Fe1 N21 180.0 3_665 . ?
N12 B1 N32 108.91(19) . . ?
N12 B1 N22 108.56(18) . . ?
N32 B1 N22 104.7(2) . . ?
N12 B1 C1 107.2(2) . . ?
N32 B1 C1 114.6(2) . . ?
N22 B1 C1 112.73(19) . . ?
C6 C1 C2 115.1(2) . . ?
C6 C1 B1 121.4(2) . . ?
C2 C1 B1 123.0(2) . . ?
C3 C2 C1 122.5(2) . . ?
C3 C2 H2 118.8 . . ?
C1 C2 H2 118.8 . . ?
C4 C3 C2 119.9(3) . . ?
C4 C3 H3 120.0 . . ?
C2 C3 H3 120.0 . . ?
C5 C4 C3 119.9(3) . . ?
C5 C4 I2 122.5(2) . . ?
C3 C4 I2 117.5(2) . . ?
C5 C4 I1 117.9(2) . . ?
C3 C4 I1 121.6(2) . . ?
I2 C4 I1 11.63(10) . . ?
C4 C5 C6 119.3(2) . . ?
C4 C5 H5 120.3 . . ?
C6 C5 H5 120.3 . . ?
C5 C6 C1 123.0(2) . . ?
C5 C6 H6 118.5 . . ?
C1 C6 H6 118.5 . . ?
N12 C11 C12 109.3(2) . . ?
N12 C11 H11 125.3 . . ?
C12 C11 H11 125.3 . . ?
C11 C12 C13 105.4(2) . . ?
C11 C12 H12 127.3 . . ?
C13 C12 H12 127.3 . . ?
N11 C13 C12 109.6(2) . . ?
N11 C13 C14 122.8(2) . . ?
C12 C13 C14 127.6(2) . . ?
C13 C14 H14A 109.5 . . ?
C13 C14 H14B 109.5 . . ?
H14A C14 H14B 109.5 . . ?
C13 C14 H14C 109.5 . . ?
H14A C14 H14C 109.5 . . ?
H14B C14 H14C 109.5 . . ?
N22 C21 C22 108.9(3) . . ?
N22 C21 H21 125.6 . . ?
C22 C21 H21 125.6 . . ?
C21 C22 C23 105.5(2) . . ?
C21 C22 H22 127.3 . . ?
C23 C22 H22 127.3 . . ?
N21 C23 C22 109.9(2) . . ?
N21 C23 C24 123.1(3) . . ?
C22 C23 C24 127.0(2) . . ?
C23 C24 H24A 109.5 . . ?
C23 C24 H24B 109.5 . . ?
H24A C24 H24B 109.5 . . ?
C23 C24 H24C 109.5 . . ?
H24A C24 H24C 109.5 . . ?
H24B C24 H24C 109.5 . . ?
N32 C31 C32 109.1(3) . . ?
N32 C31 H31 125.4 . . ?
C32 C31 H31 125.4 . . ?
C31 C32 C33 105.9(2) . . ?
C31 C32 H32 127.0 . . ?
C33 C32 H32 127.0 . . ?
N31 C33 C32 109.6(3) . . ?
N31 C33 C34 123.0(3) . . ?
C32 C33 C34 127.4(3) . . ?
C33 C34 H34A 109.5 . . ?
C33 C34 H34B 109.5 . . ?
H34A C34 H34B 109.5 . . ?
C33 C34 H34C 109.5 . . ?
H34A C34 H34C 109.5 . . ?
H34B C34 H34C 109.5 . . ?
C13 N11 N12 106.9(2) . . ?
C13 N11 Fe1 136.64(18) . . ?
N12 N11 Fe1 116.34(14) . . ?
C11 N12 N11 108.7(2) . . ?
C11 N12 B1 128.5(2) . . ?
N11 N12 B1 122.73(19) . . ?
C23 N21 N22 106.5(2) . . ?
C23 N21 Fe1 133.78(19) . . ?
N22 N21 Fe1 117.81(14) . . ?
C21 N22 N21 109.2(2) . . ?
C21 N22 B1 131.3(2) . . ?
N21 N22 B1 119.15(19) . . ?
C33 N31 N32 106.7(2) . . ?
C33 N31 Fe1 133.4(2) . . ?
N32 N31 Fe1 118.04(14) . . ?
C31 N32 N31 108.6(2) . . ?
C31 N32 B1 131.5(2) . . ?
N31 N32 B1 119.29(19) . . ?

loop_
_geom_bond_atom_site_label_1
_geom_bond_atom_site_label_2
_geom_bond_distance
_geom_bond_site_symmetry_2
_geom_bond_publ_flag
Fe1 N11 2.049(2) . ?
Fe1 N11 2.049(2) 3_665 ?
Fe1 N31 2.097(2) . ?
Fe1 N31 2.097(2) 3_665 ?
Fe1 N21 2.109(2) 3_665 ?
Fe1 N21 2.109(2) . ?
I1 C4 2.111(4) . ?
I2 C4 2.092(4) . ?
B1 N12 1.557(3) . ?
B1 N32 1.562(3) . ?
B1 N22 1.564(3) . ?
B1 C1 1.610(4) . ?
C1 C6 1.396(3) . ?
C1 C2 1.403(3) . ?
C2 C3 1.378(4) . ?
C2 H2 0.9500 . ?
C3 C4 1.375(4) . ?
C3 H3 0.9500 . ?
C4 C5 1.373(4) . ?
C5 C6 1.385(4) . ?
C5 H5 0.9500 . ?
C6 H6 0.9500 . ?
C11 N12 1.346(3) . ?
C11 C12 1.363(4) . ?
C11 H11 0.9500 . ?
C12 C13 1.396(4) . ?
C12 H12 0.9500 . ?
C13 N11 1.341(3) . ?
C13 C14 1.500(4) . ?
C14 H14A 0.9800 . ?
C14 H14B 0.9800 . ?
C14 H14C 0.9800 . ?
C21 N22 1.344(3) . ?
C21 C22 1.363(4) . ?
C21 H21 0.9500 . ?
C22 C23 1.391(4) . ?
C22 H22 0.9500 . ?
C23 N21 1.340(3) . ?
C23 C24 1.499(4) . ?
C24 H24A 0.9800 . ?
C24 H24B 0.9800 . ?
C24 H24C 0.9800 . ?
C31 N32 1.343(3) . ?
C31 C32 1.356(5) . ?
C31 H31 0.9500 . ?
C32 C33 1.382(5) . ?
C32 H32 0.9500 . ?
C33 N31 1.341(3) . ?
C33 C34 1.501(4) . ?
C34 H34A 0.9800 . ?
C34 H34B 0.9800 . ?
C34 H34C 0.9800 . ?
N11 N12 1.370(3) . ?
N21 N22 1.368(3) . ?
N31 N32 1.371(3) . ?

loop_
_geom_torsion_atom_site_label_1
_geom_torsion_atom_site_label_2
_geom_torsion_atom_site_label_3
_geom_torsion_atom_site_label_4
_geom_torsion
_geom_torsion_site_symmetry_1
_geom_torsion_site_symmetry_2
_geom_torsion_site_symmetry_3
_geom_torsion_site_symmetry_4
_geom_torsion_publ_flag
N12 B1 C1 C6 81.0(3) . . . . ?
N32 B1 C1 C6 -158.0(2) . . . . ?
N22 B1 C1 C6 -38.4(3) . . . . ?
N12 B1 C1 C2 -90.8(3) . . . . ?
N32 B1 C1 C2 30.2(3) . . . . ?
N22 B1 C1 C2 149.9(2) . . . . ?
C6 C1 C2 C3 5.0(4) . . . . ?
B1 C1 C2 C3 177.3(3) . . . . ?
C1 C2 C3 C4 -1.2(5) . . . . ?
C2 C3 C4 C5 -3.8(5) . . . . ?
C2 C3 C4 I2 179.8(3) . . . . ?
C2 C3 C4 I1 167.2(3) . . . . ?
C3 C4 C5 C6 4.4(5) . . . . ?
I2 C4 C5 C6 -179.3(2) . . . . ?
I1 C4 C5 C6 -166.9(2) . . . . ?
C4 C5 C6 C1 -0.2(4) . . . . ?
C2 C1 C6 C5 -4.3(4) . . . . ?
B1 C1 C6 C5 -176.7(2) . . . . ?
N12 C11 C12 C13 0.1(3) . . . . ?
C11 C12 C13 N11 0.1(3) . . . . ?
C11 C12 C13 C14 -179.9(3) . . . . ?
N22 C21 C22 C23 0.9(3) . . . . ?
C21 C22 C23 N21 0.7(3) . . . . ?
C21 C22 C23 C24 -179.6(3) . . . . ?
N32 C31 C32 C33 -0.5(4) . . . . ?
C31 C32 C33 N31 -0.8(4) . . . . ?
C31 C32 C33 C34 178.8(3) . . . . ?
C12 C13 N11 N12 -0.2(3) . . . . ?
C14 C13 N11 N12 179.8(2) . . . . ?
C12 C13 N11 Fe1 176.49(19) . . . . ?
C14 C13 N11 Fe1 -3.5(4) . . . . ?
N11 Fe1 N11 C13 -106(75) 3_665 . . . ?
N31 Fe1 N11 C13 137.2(2) . . . . ?
N31 Fe1 N11 C13 -42.8(2) 3_665 . . . ?
N21 Fe1 N11 C13 46.5(2) 3_665 . . . ?
N21 Fe1 N11 C13 -133.5(2) . . . . ?
N11 Fe1 N11 N12 70(54) 3_665 . . . ?
N31 Fe1 N11 N12 -46.30(15) . . . . ?
N31 Fe1 N11 N12 133.70(15) 3_665 . . . ?
N21 Fe1 N11 N12 -136.98(15) 3_665 . . . ?
N21 Fe1 N11 N12 43.02(15) . . . . ?
C12 C11 N12 N11 -0.2(3) . . . . ?
C12 C11 N12 B1 179.8(2) . . . . ?
C13 N11 N12 C11 0.3(3) . . . . ?
Fe1 N11 N12 C11 -177.20(15) . . . . ?
C13 N11 N12 B1 -179.8(2) . . . . ?
Fe1 N11 N12 B1 2.8(3) . . . . ?
N32 B1 N12 C11 -125.3(2) . . . . ?
N22 B1 N12 C11 121.2(2) . . . . ?
C1 B1 N12 C11 -0.8(3) . . . . ?
N32 B1 N12 N11 54.8(3) . . . . ?
N22 B1 N12 N11 -58.7(3) . . . . ?
C1 B1 N12 N11 179.26(18) . . . . ?
C22 C23 N21 N22 -2.1(3) . . . . ?
C24 C23 N21 N22 178.3(3) . . . . ?
C22 C23 N21 Fe1 161.25(19) . . . . ?
C24 C23 N21 Fe1 -18.4(4) . . . . ?
N11 Fe1 N21 C23 147.3(2) . . . . ?
N11 Fe1 N21 C23 -32.7(2) 3_665 . . . ?
N31 Fe1 N21 C23 -125.6(2) . . . . ?
N31 Fe1 N21 C23 54.4(2) 3_665 . . . ?
N21 Fe1 N21 C23 176(100) 3_665 . . . ?
N11 Fe1 N21 N22 -50.85(18) . . . . ?
N11 Fe1 N21 N22 129.15(18) 3_665 . . . ?
N31 Fe1 N21 N22 36.25(18) . . . . ?
N31 Fe1 N21 N22 -143.75(18) 3_665 . . . ?
N21 Fe1 N21 N22 -23(100) 3_665 . . . ?
C22 C21 N22 N21 -2.2(3) . . . . ?
C22 C21 N22 B1 -175.3(2) . . . . ?
C23 N21 N22 C21 2.7(3) . . . . ?
Fe1 N21 N22 C21 -163.79(16) . . . . ?
C23 N21 N22 B1 176.7(2) . . . . ?
Fe1 N21 N22 B1 10.2(3) . . . . ?
N12 B1 N22 C21 -138.6(2) . . . . ?
N32 B1 N22 C21 105.2(3) . . . . ?
C1 B1 N22 C21 -20.0(4) . . . . ?
N12 B1 N22 N21 49.0(3) . . . . ?
N32 B1 N22 N21 -67.3(3) . . . . ?
C1 B1 N22 N21 167.5(2) . . . . ?
C32 C33 N31 N32 1.7(3) . . . . ?
C34 C33 N31 N32 -177.9(3) . . . . ?
C32 C33 N31 Fe1 -162.1(2) . . . . ?
C34 C33 N31 Fe1 18.2(4) . . . . ?
N11 Fe1 N31 C33 -147.7(3) . . . . ?
N11 Fe1 N31 C33 32.3(3) 3_665 . . . ?
N31 Fe1 N31 C33 107(53) 3_665 . . . ?
N21 Fe1 N31 C33 -55.2(3) 3_665 . . . ?
N21 Fe1 N31 C33 124.8(3) . . . . ?
N11 Fe1 N31 N32 49.86(17) . . . . ?
N11 Fe1 N31 N32 -130.14(17) 3_665 . . . ?
N31 Fe1 N31 N32 -55(53) 3_665 . . . ?
N21 Fe1 N31 N32 142.42(17) 3_665 . . . ?
N21 Fe1 N31 N32 -37.58(17) . . . . ?
C32 C31 N32 N31 1.6(3) . . . . ?
C32 C31 N32 B1 172.7(3) . . . . ?
C33 N31 N32 C31 -2.0(3) . . . . ?
Fe1 N31 N32 C31 164.74(17) . . . . ?
C33 N31 N32 B1 -174.4(2) . . . . ?
Fe1 N31 N32 B1 -7.6(3) . . . . ?
N12 B1 N32 C31 139.4(3) . . . . ?
N22 B1 N32 C31 -104.6(3) . . . . ?
C1 B1 N32 C31 19.5(4) . . . . ?
N12 B1 N32 N31 -50.2(3) . . . . ?
N22 B1 N32 N31 65.7(3) . . . . ?
C1 B1 N32 N31 -170.2(2) . . . . ?
Fe1 N31 N32 C31 164.74(17) . . . . ?
Fe1 N21 N22 C21 -163.79(16) . . . . ?
Fe1 N11 N12 C11 -177.20(15) . . . . ?
